data_4028729
loop_
_publ_author_name
'Zenghui Lu'
'Fang Luo'
'Lina Wang'
'Gangguo Zhu'

_publ_section_title
;
 Palladium-Catalyzed Direct Alkenylation of 2-Oxazolones: An Entry to
 3,4,5-Trisubstituted 2-Oxazolones
;
_journal_name_full 'Journal of Organic Chemistry'
_journal_page_first 10894
_journal_page_last 10901
_journal_paper_doi 10.1021/jo4018793
_journal_volume 78
_journal_year 2013
_chemical_formula_sum 'C23 H21 N O4'
_chemical_formula_weight 375.41
_chemical_name_systematic
;
 ?
;
_space_group_IT_number 2
_symmetry_cell_setting triclinic
_symmetry_space_group_name_Hall '-P 1'
_symmetry_space_group_name_H-M 'P -1'
_atom_sites_solution_hydrogens geom
_atom_sites_solution_primary direct
_atom_sites_solution_secondary difmap
_audit_creation_method SHELXL-97
_cell_angle_alpha 76.963(4)
_cell_angle_beta 80.402(4)
_cell_angle_gamma 68.227(4)
_cell_formula_units_Z 2
_cell_length_a 9.4027(6)
_cell_length_b 10.4191(6)
_cell_length_c 10.7784(6)
_cell_measurement_reflns_used 3063
_cell_measurement_temperature 296(2)
_cell_measurement_theta_max 27.51
_cell_measurement_theta_min 1.95
_cell_volume 951.30(10)
_computing_cell_refinement 'Siemens SMART & SAINT'
_computing_data_collection 'Siemens SMART'
_computing_data_reduction 'Siemens XPREP'
_computing_molecular_graphics 'Bruker SHELXTL'
_computing_publication_material 'Bruker SHELXTL'
_computing_structure_refinement 'Siemens SHELXTL'
_computing_structure_solution 'Siemens SHELXTL'
_diffrn_ambient_temperature 296(2)
_diffrn_measured_fraction_theta_full 0.990
_diffrn_measured_fraction_theta_max 0.990
_diffrn_measurement_device_type 'Bruker P4'
_diffrn_measurement_method '\w scans'
_diffrn_radiation_monochromator graphite
_diffrn_radiation_source 'fine-focus sealed tube'
_diffrn_radiation_type MoK\a
_diffrn_radiation_wavelength 0.71073
_diffrn_reflns_av_R_equivalents 0.0326
_diffrn_reflns_av_sigmaI/netI 0.0342
_diffrn_reflns_limit_h_max 12
_diffrn_reflns_limit_h_min -11
_diffrn_reflns_limit_k_max 13
_diffrn_reflns_limit_k_min -13
_diffrn_reflns_limit_l_max 13
_diffrn_reflns_limit_l_min -13
_diffrn_reflns_number 15375
_diffrn_reflns_theta_full 27.51
_diffrn_reflns_theta_max 27.51
_diffrn_reflns_theta_min 1.95
_diffrn_standards_decay_% none
_diffrn_standards_interval_count none
_diffrn_standards_interval_time none
_diffrn_standards_number none
_exptl_absorpt_coefficient_mu 0.090
_exptl_absorpt_correction_T_max .0000
_exptl_absorpt_correction_T_min .0000
_exptl_absorpt_correction_type empirical
_exptl_absorpt_process_details 'SADABS (Sheldrick, 1996)'
_exptl_crystal_colour colourless
_exptl_crystal_density_diffrn 1.311
_exptl_crystal_description block
_exptl_crystal_F_000 396
_exptl_crystal_size_max .300
_exptl_crystal_size_mid .200
_exptl_crystal_size_min .100
_refine_diff_density_max 0.154
_refine_diff_density_min -0.227
_refine_diff_density_rms 0.043
_refine_ls_extinction_method none
_refine_ls_goodness_of_fit_ref 1.029
_refine_ls_hydrogen_treatment mixed
_refine_ls_matrix_type full
_refine_ls_number_parameters 253
_refine_ls_number_reflns 4325
_refine_ls_number_restraints 0
_refine_ls_restrained_S_all 1.029
_refine_ls_R_factor_all 0.0781
_refine_ls_R_factor_gt 0.0444
_refine_ls_shift/su_max 0.001
_refine_ls_shift/su_mean 0.000
_refine_ls_structure_factor_coef Fsqd
_refine_ls_weighting_details 'calc w=1/[\s^2^(Fo^2^)+(0.0647P)^2^+0.0194P] where P=(Fo^2^+2Fc^2^)/3'
_refine_ls_weighting_scheme calc
_refine_ls_wR_factor_gt 0.1077
_refine_ls_wR_factor_ref 0.1264
_reflns_number_gt 2701
_reflns_number_total 4325
_reflns_threshold_expression >2sigma(I)
_cod_data_source_file jo4018793_si_003.cif
_cod_data_source_block a
_cod_database_code 4028729

loop_
_symmetry_equiv_pos_as_xyz
'x, y, z'
'-x, -y, -z'

loop_
_atom_site_label
_atom_site_type_symbol
_atom_site_fract_x
_atom_site_fract_y
_atom_site_fract_z
_atom_site_U_iso_or_equiv
_atom_site_adp_type
_atom_site_occupancy
_atom_site_symmetry_multiplicity
_atom_site_calc_flag
_atom_site_refinement_flags
O2 O 0.07285(12) 0.67857(10) 0.34344(9) 0.0513(3) Uani 1 1 d .
C14 C 0.09843(16) 0.72615(13) 0.55233(12) 0.0405(3) Uani 1 1 d .
C11 C 0.20777(17) 0.93739(14) 0.39604(13) 0.0430(3) Uani 1 1 d .
H11A H 0.2428 1.0059 0.3441 0.052 Uiso 1 1 calc R
C9 C 0.16486(17) 0.84905(14) 0.34311(12) 0.0416(3) Uani 1 1 d .
N N 0.15743(15) 0.84172(13) 0.21668(10) 0.0478(3) Uani 1 1 d .
O4 O 0.30470(14) 1.09688(11) 0.48888(10) 0.0610(3) Uani 1 1 d .
C13 C 0.14252(16) 0.81605(14) 0.60886(12) 0.0405(3) Uani 1 1 d .
C12 C 0.19723(16) 0.92124(14) 0.52785(12) 0.0409(3) Uani 1 1 d .
O3 O 0.22310(16) 1.03468(12) 0.69063(10) 0.0718(4) Uani 1 1 d .
C8 C 0.11260(17) 0.74931(14) 0.41860(13) 0.0421(3) Uani 1 1 d .
C19 C 0.24172(17) 1.02030(14) 0.58139(14) 0.0466(4) Uani 1 1 d .
C18 C 0.12758(18) 0.79355(16) 0.74499(13) 0.0510(4) Uani 1 1 d .
H18A H 0.1554 0.8490 0.7862 0.061 Uiso 1 1 calc R
C15 C 0.04338(18) 0.62221(15) 0.62906(14) 0.0504(4) Uani 1 1 d .
H15A H 0.0157 0.5644 0.5908 0.061 Uiso 1 1 calc R
C16 C 0.0307(2) 0.60639(18) 0.75825(14) 0.0604(4) Uani 1 1 d .
H16A H -0.0064 0.5383 0.8085 0.072 Uiso 1 1 calc R
C17 C 0.0736(2) 0.69284(18) 0.81606(14) 0.0597(4) Uani 1 1 d .
H17A H 0.0649 0.6810 0.9048 0.072 Uiso 1 1 calc R
C5 C 0.39151(19) 0.84282(15) 0.07542(12) 0.0505(4) Uani 1 1 d .
C20 C 0.3466(2) 1.20443(16) 0.52275(15) 0.0569(4) Uani 1 1 d .
H20A H 0.4315 1.1619 0.5762 0.068 Uiso 1 1 calc R
H20B H 0.2600 1.2654 0.5692 0.068 Uiso 1 1 calc R
O1 O 0.08117(16) 0.69615(14) 0.12832(10) 0.0765(4) Uani 1 1 d .
C7 C 0.2208(2) 0.91435(17) 0.10059(13) 0.0559(4) Uani 1 1 d .
H7A H 0.1998 1.0104 0.1096 0.067 Uiso 1 1 calc R
H7B H 0.1703 0.9171 0.0281 0.067 Uiso 1 1 calc R
C10 C 0.1024(2) 0.73770(18) 0.21686(14) 0.0542(4) Uani 1 1 d .
C21 C 0.3926(2) 1.28634(16) 0.39976(15) 0.0559(4) Uani 1 1 d .
H21A H 0.3065 1.3273 0.3476 0.067 Uiso 1 1 calc R
H21B H 0.4766 1.2229 0.3534 0.067 Uiso 1 1 calc R
C22 C 0.4420(2) 1.40189(16) 0.42022(15) 0.0583(4) Uani 1 1 d .
H22A H 0.5302 1.3606 0.4701 0.070 Uiso 1 1 calc R
H22B H 0.3592 1.4637 0.4689 0.070 Uiso 1 1 calc R
C4 C 0.4951(2) 0.87451(18) 0.12916(14) 0.0617(5) Uani 1 1 d .
H4A H 0.4587 0.9449 0.1784 0.074 Uiso 1 1 calc R
C6 C 0.4485(2) 0.7393(2) 0.00048(16) 0.0686(5) Uani 1 1 d .
H6A H 0.3812 0.7168 -0.0376 0.082 Uiso 1 1 calc R
C2 C 0.7056(3) 0.7017(2) 0.03762(18) 0.0808(6) Uani 1 1 d .
H2A H 0.8108 0.6538 0.0251 0.097 Uiso 1 1 calc R
C3 C 0.6516(2) 0.8042(2) 0.11156(16) 0.0731(5) Uani 1 1 d .
H3A H 0.7196 0.8261 0.1494 0.088 Uiso 1 1 calc R
C23 C 0.4837(2) 1.48750(19) 0.29552(18) 0.0775(6) Uani 1 1 d .
H23A H 0.5134 1.5598 0.3134 0.116 Uiso 1 1 calc R
H23B H 0.3964 1.5296 0.2462 0.116 Uiso 1 1 calc R
H23C H 0.5677 1.4273 0.2480 0.116 Uiso 1 1 calc R
C1 C 0.6052(3) 0.6695(2) -0.01780(19) 0.0849(6) Uani 1 1 d .
H1A H 0.6427 0.6001 -0.0681 0.102 Uiso 1 1 calc R

loop_
_atom_site_aniso_label
_atom_site_aniso_U_11
_atom_site_aniso_U_22
_atom_site_aniso_U_33
_atom_site_aniso_U_23
_atom_site_aniso_U_13
_atom_site_aniso_U_12
O2 0.0600(7) 0.0630(6) 0.0438(5) -0.0173(5) -0.0002(5) -0.0334(5)
C14 0.0364(8) 0.0444(7) 0.0413(7) -0.0101(6) -0.0021(6) -0.0140(6)
C11 0.0439(9) 0.0451(7) 0.0424(7) -0.0080(6) -0.0037(6) -0.0182(7)
C9 0.0418(9) 0.0477(7) 0.0367(7) -0.0108(6) -0.0023(6) -0.0158(7)
N 0.0533(8) 0.0621(7) 0.0362(6) -0.0117(5) -0.0022(5) -0.0284(7)
O4 0.0794(9) 0.0678(7) 0.0561(6) -0.0182(5) 0.0000(6) -0.0470(7)
C13 0.0361(8) 0.0434(7) 0.0413(7) -0.0122(6) -0.0044(6) -0.0102(6)
C12 0.0380(8) 0.0421(7) 0.0439(7) -0.0121(6) -0.0050(6) -0.0123(6)
O3 0.1051(11) 0.0820(8) 0.0516(6) -0.0240(6) -0.0033(6) -0.0538(7)
C8 0.0413(9) 0.0471(7) 0.0435(7) -0.0158(6) -0.0022(6) -0.0179(7)
C19 0.0447(9) 0.0465(8) 0.0501(8) -0.0141(6) -0.0070(7) -0.0134(7)
C18 0.0544(10) 0.0595(9) 0.0427(8) -0.0123(7) -0.0057(7) -0.0215(8)
C15 0.0539(10) 0.0534(8) 0.0502(8) -0.0104(7) -0.0028(7) -0.0258(8)
C16 0.0689(12) 0.0683(10) 0.0478(9) -0.0021(7) 0.0010(8) -0.0358(9)
C17 0.0699(12) 0.0744(10) 0.0383(8) -0.0079(7) -0.0015(7) -0.0317(9)
C5 0.0612(11) 0.0607(9) 0.0327(7) -0.0007(6) -0.0020(7) -0.0302(8)
C20 0.0627(11) 0.0572(9) 0.0641(10) -0.0187(7) -0.0065(8) -0.0310(8)
O1 0.1026(11) 0.1072(9) 0.0493(6) -0.0290(6) -0.0030(6) -0.0633(8)
C7 0.0667(12) 0.0648(9) 0.0380(8) -0.0025(7) -0.0066(7) -0.0278(9)
C10 0.0575(11) 0.0714(10) 0.0438(8) -0.0177(7) -0.0005(7) -0.0312(9)
C21 0.0564(11) 0.0583(9) 0.0596(9) -0.0119(7) -0.0085(8) -0.0252(8)
C22 0.0587(11) 0.0513(8) 0.0686(10) -0.0153(7) -0.0021(8) -0.0221(8)
C4 0.0741(14) 0.0761(11) 0.0466(8) -0.0093(8) -0.0006(8) -0.0424(10)
C6 0.0768(14) 0.0875(12) 0.0533(9) -0.0229(9) 0.0016(9) -0.0393(11)
C2 0.0606(13) 0.1058(15) 0.0647(11) -0.0055(11) 0.0043(10) -0.0260(12)
C3 0.0679(14) 0.1069(15) 0.0538(10) -0.0023(10) -0.0054(9) -0.0479(12)
C23 0.0877(15) 0.0649(10) 0.0810(12) -0.0095(9) 0.0022(11) -0.0342(11)
C1 0.0825(17) 0.0954(14) 0.0739(12) -0.0324(11) 0.0124(12) -0.0259(13)

loop_
_atom_type_symbol
_atom_type_description
_atom_type_scat_dispersion_real
_atom_type_scat_dispersion_imag
_atom_type_scat_source
C C 0.0033 0.0016 'International Tables Vol C Tables 4.2.6.8 and 6.1.1.4'
H H 0.0000 0.0000 'International Tables Vol C Tables 4.2.6.8 and 6.1.1.4'
N N 0.0061 0.0033 'International Tables Vol C Tables 4.2.6.8 and 6.1.1.4'
O O 0.0106 0.0060 'International Tables Vol C Tables 4.2.6.8 and 6.1.1.4'

loop_
_geom_angle_atom_site_label_1
_geom_angle_atom_site_label_2
_geom_angle_atom_site_label_3
_geom_angle
C8 O2 C10 106.51(11)
C8 C14 C15 123.23(13)
C8 C14 C13 115.78(12)
C15 C14 C13 120.99(12)
C12 C11 C9 118.51(13)
C12 C11 H11A 120.7
C9 C11 H11A 120.7
C8 C9 C11 120.98(12)
C8 C9 N 106.73(12)
C11 C9 N 132.24(13)
C10 N C9 108.69(12)
C10 N C7 123.43(12)
C9 N C7 127.14(13)
C19 O4 C20 118.10(11)
C18 C13 C14 116.08(13)
C18 C13 C12 124.42(13)
C14 C13 C12 119.50(11)
C11 C12 C13 121.13(13)
C11 C12 C19 116.95(13)
C13 C12 C19 121.91(12)
C9 C8 O2 109.87(11)
C9 C8 C14 124.10(13)
O2 C8 C14 126.00(13)
O3 C19 O4 122.37(14)
O3 C19 C12 126.92(15)
O4 C19 C12 110.70(12)
C17 C18 C13 121.45(15)
C17 C18 H18A 119.3
C13 C18 H18A 119.3
C16 C15 C14 120.25(14)
C16 C15 H15A 119.9
C14 C15 H15A 119.9
C15 C16 C17 119.90(15)
C15 C16 H16A 120.0
C17 C16 H16A 120.0
C18 C17 C16 121.34(14)
C18 C17 H17A 119.3
C16 C17 H17A 119.3
C4 C5 C6 118.25(17)
C4 C5 C7 121.35(14)
C6 C5 C7 120.37(16)
O4 C20 C21 106.62(11)
O4 C20 H20A 110.4
C21 C20 H20A 110.4
O4 C20 H20B 110.4
C21 C20 H20B 110.4
H20A C20 H20B 108.6
N C7 C5 111.81(12)
N C7 H7A 109.3
C5 C7 H7A 109.3
N C7 H7B 109.3
C5 C7 H7B 109.3
H7A C7 H7B 107.9
O1 C10 N 129.72(15)
O1 C10 O2 122.07(15)
N C10 O2 108.20(12)
C20 C21 C22 112.65(12)
C20 C21 H21A 109.1
C22 C21 H21A 109.1
C20 C21 H21B 109.1
C22 C21 H21B 109.1
H21A C21 H21B 107.8
C21 C22 C23 112.54(14)
C21 C22 H22A 109.1
C23 C22 H22A 109.1
C21 C22 H22B 109.1
C23 C22 H22B 109.1
H22A C22 H22B 107.8
C3 C4 C5 121.56(17)
C3 C4 H4A 119.2
C5 C4 H4A 119.2
C1 C6 C5 120.20(19)
C1 C6 H6A 119.9
C5 C6 H6A 119.9
C1 C2 C3 120.2(2)
C1 C2 H2A 119.9
C3 C2 H2A 119.9
C2 C3 C4 119.27(19)
C2 C3 H3A 120.4
C4 C3 H3A 120.4
C22 C23 H23A 109.5
C22 C23 H23B 109.5
H23A C23 H23B 109.5
C22 C23 H23C 109.5
H23A C23 H23C 109.5
H23B C23 H23C 109.5
C2 C1 C6 120.49(19)
C2 C1 H1A 119.8
C6 C1 H1A 119.8

loop_
_geom_bond_atom_site_label_1
_geom_bond_atom_site_label_2
_geom_bond_distance
O2 C8 1.3834(15)
O2 C10 1.3927(18)
C14 C8 1.3988(18)
C14 C15 1.412(2)
C14 C13 1.4319(19)
C11 C12 1.3835(18)
C11 C9 1.3873(19)
C11 H11A 0.9300
C9 C8 1.359(2)
C9 N 1.3966(16)
N C10 1.362(2)
N C7 1.4670(19)
O4 C19 1.3327(18)
O4 C20 1.4507(18)
C13 C18 1.4241(18)
C13 C12 1.437(2)
C12 C19 1.498(2)
O3 C19 1.1962(16)
C18 C17 1.359(2)
C18 H18A 0.9300
C15 C16 1.355(2)
C15 H15A 0.9300
C16 C17 1.403(2)
C16 H16A 0.9300
C17 H17A 0.9300
C5 C4 1.381(2)
C5 C6 1.386(2)
C5 C7 1.505(2)
C20 C21 1.498(2)
C20 H20A 0.9700
C20 H20B 0.9700
O1 C10 1.2051(17)
C7 H7A 0.9700
C7 H7B 0.9700
C21 C22 1.511(2)
C21 H21A 0.9700
C21 H21B 0.9700
C22 C23 1.516(2)
C22 H22A 0.9700
C22 H22B 0.9700
C4 C3 1.381(3)
C4 H4A 0.9300
C6 C1 1.383(3)
C6 H6A 0.9300
C2 C1 1.368(3)
C2 C3 1.372(3)
C2 H2A 0.9300
C3 H3A 0.9300
C23 H23A 0.9600
C23 H23B 0.9600
C23 H23C 0.9600
C1 H1A 0.9300

loop_
_geom_torsion_atom_site_label_1
_geom_torsion_atom_site_label_2
_geom_torsion_atom_site_label_3
_geom_torsion_atom_site_label_4
_geom_torsion
C12 C11 C9 C8 0.4(2)
C12 C11 C9 N 177.58(15)
C8 C9 N C10 -0.49(17)
C11 C9 N C10 -177.95(15)
C8 C9 N C7 -170.85(13)
C11 C9 N C7 11.7(3)
C8 C14 C13 C18 179.67(13)
C15 C14 C13 C18 0.1(2)
C8 C14 C13 C12 -0.10(19)
C15 C14 C13 C12 -179.65(13)
C9 C11 C12 C13 -0.3(2)
C9 C11 C12 C19 -178.87(12)
C18 C13 C12 C11 -179.62(13)
C14 C13 C12 C11 0.1(2)
C18 C13 C12 C19 -1.1(2)
C14 C13 C12 C19 178.64(12)
C11 C9 C8 O2 178.05(12)
N C9 C8 O2 0.24(16)
C11 C9 C8 C14 -0.4(2)
N C9 C8 C14 -178.23(13)
C10 O2 C8 C9 0.09(16)
C10 O2 C8 C14 178.52(14)
C15 C14 C8 C9 179.78(14)
C13 C14 C8 C9 0.3(2)
C15 C14 C8 O2 1.6(2)
C13 C14 C8 O2 -177.97(12)
C20 O4 C19 O3 -2.2(2)
C20 O4 C19 C12 176.50(12)
C11 C12 C19 O3 170.19(15)
C13 C12 C19 O3 -8.4(2)
C11 C12 C19 O4 -8.42(18)
C13 C12 C19 O4 173.01(13)
C14 C13 C18 C17 -0.4(2)
C12 C13 C18 C17 179.38(14)
C8 C14 C15 C16 -179.19(15)
C13 C14 C15 C16 0.3(2)
C14 C15 C16 C17 -0.5(2)
C13 C18 C17 C16 0.2(3)
C15 C16 C17 C18 0.3(3)
C19 O4 C20 C21 -172.10(13)
C10 N C7 C5 -90.56(18)
C9 N C7 C5 78.47(18)
C4 C5 C7 N -87.17(17)
C6 C5 C7 N 90.65(16)
C9 N C10 O1 -178.62(17)
C7 N C10 O1 -7.8(3)
C9 N C10 O2 0.55(17)
C7 N C10 O2 171.34(13)
C8 O2 C10 O1 178.86(15)
C8 O2 C10 N -0.40(16)
O4 C20 C21 C22 -179.14(13)
C20 C21 C22 C23 -178.20(15)
C6 C5 C4 C3 -1.2(2)
C7 C5 C4 C3 176.70(14)
C4 C5 C6 C1 0.8(2)
C7 C5 C6 C1 -177.13(15)
C1 C2 C3 C4 -0.1(3)
C5 C4 C3 C2 0.9(2)
C3 C2 C1 C6 -0.3(3)
C5 C6 C1 C2 0.0(3)
